data_7249572
loop_
_publ_author_name
'Gurbanov, Atash V.'
'Mahmoudi, Ghodrat'
'Zangrando, Ennio'
'Zubkov, Fedor I.'
'Hasanov, Khudayar I.'
'Mahmudov, Kamran T.'

_publ_section_title
;
 Bridging linker installation strategy in the engineering of copper(ii)
 complexes: activation of nitriles, efficient catalysts for the
 cyanosilylation of aldehydes
;
_journal_issue 47
_journal_name_full CrystEngComm
_journal_page_first 6692
_journal_page_last 6700
_journal_paper_doi 10.1039/D4CE00950A
_journal_volume 26
_journal_year 2024
_chemical_formula_moiety 'C20 H16 Cu N6 O4 S3 [+ solvent]'
_chemical_formula_sum 'C20 H16 Cu N6 O4 S3'
_chemical_formula_weight 564.11
_space_group_crystal_system monoclinic
_space_group_IT_number 15
_space_group_name_Hall '-C 2yc'
_space_group_name_H-M_alt 'C 1 2/c 1'
_atom_sites_solution_hydrogens mixed
_atom_sites_solution_primary direct
_atom_sites_solution_secondary difmap
_audit_creation_method SHELXL-2019/2
_audit_update_record
;
2024-08-16 deposited with the CCDC.	2024-11-11 downloaded from the CCDC.
;
_cell_angle_alpha 90
_cell_angle_beta 106.633(10)
_cell_angle_gamma 90
_cell_formula_units_Z 8
_cell_length_a 11.938(4)
_cell_length_b 30.421(10)
_cell_length_c 15.066(4)
_cell_measurement_reflns_used 9755
_cell_measurement_temperature 296(2)
_cell_measurement_theta_max 26.09
_cell_measurement_theta_min 2.65
_cell_volume 5243(3)
_computing_cell_refinement 'Bruker SAINT'
_computing_data_collection 'Bruker APEX2'
_computing_data_reduction 'Bruker SAINT'
_computing_structure_refinement 'SHELXL-2019/2 (Sheldrick, 2019)'
_computing_structure_solution 'SHELXS-97 (Sheldrick 2008)'
_diffrn_ambient_temperature 296(2)
_diffrn_measured_fraction_theta_full 0.998
_diffrn_measured_fraction_theta_max 0.994
_diffrn_measurement_device_type 'Bruker APEX-II CCD'
_diffrn_measurement_method '\f and \w scans'
_diffrn_radiation_type MoK\a
_diffrn_radiation_wavelength 0.71073
_diffrn_reflns_av_R_equivalents 0.1028
_diffrn_reflns_av_unetI/netI 0.0492
_diffrn_reflns_Laue_measured_fraction_full 0.998
_diffrn_reflns_Laue_measured_fraction_max 0.994
_diffrn_reflns_limit_h_max 14
_diffrn_reflns_limit_h_min -14
_diffrn_reflns_limit_k_max 38
_diffrn_reflns_limit_k_min -38
_diffrn_reflns_limit_l_max 16
_diffrn_reflns_limit_l_min -18
_diffrn_reflns_number 50955
_diffrn_reflns_point_group_measured_fraction_full 0.998
_diffrn_reflns_point_group_measured_fraction_max 0.994
_diffrn_reflns_theta_full 25.242
_diffrn_reflns_theta_max 26.425
_diffrn_reflns_theta_min 2.042
_diffrn_source 'fine-focus sealed tube'
_exptl_absorpt_coefficient_mu 1.108
_exptl_absorpt_correction_type none
_exptl_crystal_colour green
_exptl_crystal_density_diffrn 1.429
_exptl_crystal_description needle
_exptl_crystal_F_000 2296
_exptl_crystal_size_max 0.270
_exptl_crystal_size_mid 0.140
_exptl_crystal_size_min 0.110
_refine_diff_density_max 0.619
_refine_diff_density_min -0.423
_refine_diff_density_rms 0.096
_refine_ls_extinction_method none
_refine_ls_goodness_of_fit_ref 1.086
_refine_ls_hydrogen_treatment constr
_refine_ls_matrix_type full
_refine_ls_number_parameters 308
_refine_ls_number_reflns 5376
_refine_ls_number_restraints 0
_refine_ls_restrained_S_all 1.086
_refine_ls_R_factor_all 0.0877
_refine_ls_R_factor_gt 0.0595
_refine_ls_shift/su_max 0.002
_refine_ls_shift/su_mean 0.000
_refine_ls_structure_factor_coef Fsqd
_refine_ls_weighting_details 'w=1/[\s^2^(Fo^2^)+(0.0582P)^2^+30.8360P] where P=(Fo^2^+2Fc^2^)/3'
_refine_ls_weighting_scheme calc
_refine_ls_wR_factor_gt 0.1441
_refine_ls_wR_factor_ref 0.1632
_reflns_Friedel_coverage 0.000
_reflns_number_gt 3987
_reflns_number_total 5376
_reflns_threshold_expression 'I > 2\s(I)'
_cod_data_source_file d4ce00950a2.cif
_cod_data_source_block 3
_cod_depositor_comments 'Adding full bibliography for 7249567--7249573.cif.'
_cod_original_sg_symbol_H-M 'C 2/c'
_cod_database_code 7249572
_shelx_shelxl_version_number 2019/2
_shelx_space_group_comment
;
The symmetry employed for this shelxl refinement is uniquely defined
by the following loop, which should always be used as a source of
symmetry information in preference to the above space-group names.
They are only intended as comments.
;
_shelx_estimated_absorpt_t_min 0.754
_shelx_estimated_absorpt_t_max 0.888

loop_
_space_group_symop_operation_xyz
'x, y, z'
'-x, y, -z+1/2'
'x+1/2, y+1/2, z'
'-x+1/2, y+1/2, -z+1/2'
'-x, -y, -z'
'x, -y, z-1/2'
'-x+1/2, -y+1/2, -z'
'x+1/2, -y+1/2, z-1/2'

loop_
_atom_site_label
_atom_site_type_symbol
_atom_site_fract_x
_atom_site_fract_y
_atom_site_fract_z
_atom_site_U_iso_or_equiv
_atom_site_adp_type
_atom_site_occupancy
_atom_site_site_symmetry_order
_atom_site_calc_flag
_atom_site_refinement_flags_posn
_atom_site_refinement_flags_adp
_atom_site_refinement_flags_occupancy
_atom_site_disorder_assembly
_atom_site_disorder_group
Cu1 Cu 0.56893(5) 0.62262(2) 0.42359(4) 0.03620(18) Uani 1 1 d . . . . .
S1 S 0.77834(11) 0.65640(4) 0.35819(10) 0.0431(3) Uani 1 1 d . . . . .
S2 S 0.11826(10) 0.75425(4) 0.36484(9) 0.0413(3) Uani 1 1 d . . . . .
S3 S 0.16929(11) 0.81781(4) 0.36331(9) 0.0399(3) Uani 1 1 d . . . . .
O1 O 0.6675(3) 0.66993(11) 0.3718(3) 0.0488(9) Uani 1 1 d . . . . .
O2 O 0.8472(4) 0.69275(14) 0.3428(3) 0.0656(12) Uani 1 1 d . . . . .
O3 O 0.7626(4) 0.62191(14) 0.2897(3) 0.0625(11) Uani 1 1 d . . . . .
O4 O 0.4037(3) 0.50393(12) 0.3244(3) 0.0558(10) Uani 1 1 d . . . . .
N1 N 0.6992(3) 0.58020(12) 0.4526(3) 0.0334(9) Uani 1 1 d . . . . .
N2 N 0.6917(3) 0.53757(12) 0.4538(3) 0.0372(9) Uani 1 1 d . . . . .
N3 N 0.4646(3) 0.57687(13) 0.3515(3) 0.0375(9) Uani 1 1 d . . . . .
H3N H 0.391641 0.587737 0.317073 0.045 Uiso 1 1 d R U . . .
N4 N 0.6188(5) 0.43286(16) 0.4265(5) 0.0789(18) Uani 1 1 d . . . . .
N5 N 0.4335(3) 0.66520(12) 0.3995(3) 0.0365(9) Uani 1 1 d . . . . .
N6 N 0.1229(3) 0.85610(12) 0.0637(3) 0.0341(8) Uani 1 1 d . . . . .
C1 C 0.8148(4) 0.59511(16) 0.4988(4) 0.0383(11) Uani 1 1 d . . . . .
C2 C 0.8582(4) 0.63210(17) 0.4646(4) 0.0425(12) Uani 1 1 d . . . . .
C3 C 0.9662(5) 0.6493(2) 0.5122(5) 0.0681(19) Uani 1 1 d . . . . .
H3 H 0.993913 0.674633 0.491170 0.082 Uiso 1 1 calc R U . . .
C4 C 1.0324(6) 0.6283(3) 0.5912(6) 0.094(3) Uani 1 1 d . . . . .
H4 H 1.104721 0.639793 0.623607 0.113 Uiso 1 1 calc R U . . .
C5 C 0.9924(6) 0.5903(3) 0.6226(6) 0.093(3) Uani 1 1 d . . . . .
H5 H 1.039419 0.575545 0.673982 0.111 Uiso 1 1 calc R U . . .
C6 C 0.8836(5) 0.5744(2) 0.5781(4) 0.0591(16) Uani 1 1 d . . . . .
H6 H 0.855496 0.549625 0.600851 0.071 Uiso 1 1 calc R U . . .
C7 C 0.5928(5) 0.51647(15) 0.4139(4) 0.0410(12) Uani 1 1 d . . . . .
C8 C 0.4816(4) 0.53538(16) 0.3623(4) 0.0392(11) Uani 1 1 d . . . . .
C9 C 0.6053(5) 0.46992(18) 0.4210(4) 0.0536(14) Uani 1 1 d . . . . .
C10 C 0.2844(5) 0.5171(2) 0.2801(5) 0.0671(18) Uani 1 1 d . . . . .
H10A H 0.238087 0.491595 0.256481 0.101 Uiso 1 1 calc R U . . .
H10B H 0.282570 0.536849 0.230010 0.101 Uiso 1 1 calc R U . . .
H10C H 0.253198 0.531621 0.324432 0.101 Uiso 1 1 calc R U . . .
C11 C 0.3354(5) 0.65258(17) 0.4177(4) 0.0420(12) Uani 1 1 d . . . . .
H11 H 0.331184 0.623988 0.438312 0.050 Uiso 1 1 calc R U . . .
C12 C 0.2401(4) 0.67946(16) 0.4075(3) 0.0385(11) Uani 1 1 d . . . . .
H12 H 0.172778 0.669022 0.419624 0.046 Uiso 1 1 calc R U . . .
C13 C 0.2464(4) 0.72254(16) 0.3789(3) 0.0365(10) Uani 1 1 d . . . . .
C14 C 0.3472(4) 0.73586(16) 0.3591(4) 0.0395(11) Uani 1 1 d . . . . .
H14 H 0.353543 0.764314 0.338475 0.047 Uiso 1 1 calc R U . . .
C15 C 0.4379(4) 0.70666(16) 0.3701(4) 0.0400(11) Uani 1 1 d . . . . .
H15 H 0.505326 0.716013 0.356541 0.048 Uiso 1 1 calc R U . . .
C16 C 0.1533(4) 0.82984(15) 0.2450(3) 0.0318(10) Uani 1 1 d . . . . .
C17 C 0.1529(4) 0.79918(15) 0.1777(3) 0.0345(10) Uani 1 1 d . . . . .
H17 H 0.163138 0.769453 0.192113 0.041 Uiso 1 1 calc R U . . .
C18 C 0.1368(4) 0.81373(15) 0.0882(3) 0.0359(10) Uani 1 1 d . . . . .
H18 H 0.135441 0.793008 0.042545 0.043 Uiso 1 1 calc R U . . .
C19 C 0.1286(4) 0.88533(15) 0.1307(4) 0.0397(11) Uani 1 1 d . . . . .
H19 H 0.123247 0.915008 0.115277 0.048 Uiso 1 1 calc R U . . .
C20 C 0.1420(4) 0.87388(15) 0.2220(4) 0.0378(11) Uani 1 1 d . . . . .
H20 H 0.143354 0.895194 0.266559 0.045 Uiso 1 1 calc R U . . .

loop_
_atom_site_aniso_label
_atom_site_aniso_U_11
_atom_site_aniso_U_22
_atom_site_aniso_U_33
_atom_site_aniso_U_23
_atom_site_aniso_U_13
_atom_site_aniso_U_12
Cu1 0.0330(3) 0.0280(3) 0.0415(4) -0.0023(2) 0.0008(2) 0.0018(2)
S1 0.0437(7) 0.0401(7) 0.0476(8) 0.0099(6) 0.0163(6) 0.0007(5)
S2 0.0317(6) 0.0459(7) 0.0455(8) 0.0102(6) 0.0101(5) 0.0064(5)
S3 0.0438(7) 0.0426(7) 0.0312(6) 0.0021(5) 0.0074(5) 0.0049(5)
O1 0.044(2) 0.0398(19) 0.065(3) 0.0120(18) 0.0209(18) 0.0053(16)
O2 0.058(3) 0.059(3) 0.084(3) 0.022(2) 0.029(2) -0.011(2)
O3 0.081(3) 0.060(3) 0.045(2) -0.001(2) 0.016(2) 0.007(2)
O4 0.050(2) 0.041(2) 0.067(3) -0.0035(18) 0.0020(19) -0.0154(17)
N1 0.0314(19) 0.0272(18) 0.038(2) 0.0007(16) 0.0041(17) -0.0039(15)
N2 0.037(2) 0.0292(19) 0.044(2) 0.0020(17) 0.0088(18) 0.0009(16)
N3 0.032(2) 0.034(2) 0.041(2) -0.0035(17) 0.0018(17) -0.0013(16)
N4 0.080(4) 0.033(3) 0.108(5) 0.007(3) 0.002(3) -0.003(3)
N5 0.036(2) 0.032(2) 0.036(2) -0.0017(17) 0.0016(17) 0.0016(16)
N6 0.035(2) 0.032(2) 0.032(2) 0.0020(16) 0.0046(16) -0.0015(16)
C1 0.031(2) 0.042(3) 0.039(3) 0.000(2) 0.006(2) -0.002(2)
C2 0.038(3) 0.045(3) 0.044(3) 0.001(2) 0.011(2) -0.005(2)
C3 0.041(3) 0.079(5) 0.078(5) 0.006(4) 0.006(3) -0.020(3)
C4 0.047(4) 0.122(7) 0.093(6) 0.014(5) -0.012(4) -0.037(4)
C5 0.045(4) 0.125(7) 0.084(6) 0.030(5) -0.021(4) -0.017(4)
C6 0.043(3) 0.070(4) 0.057(4) 0.024(3) 0.002(3) -0.005(3)
C7 0.048(3) 0.029(2) 0.043(3) 0.002(2) 0.008(2) -0.002(2)
C8 0.039(3) 0.037(3) 0.039(3) -0.002(2) 0.008(2) -0.006(2)
C9 0.057(3) 0.037(3) 0.061(4) 0.003(3) 0.008(3) -0.005(2)
C10 0.048(3) 0.062(4) 0.077(5) -0.005(3) -0.004(3) -0.015(3)
C11 0.051(3) 0.037(3) 0.035(3) 0.002(2) 0.008(2) 0.001(2)
C12 0.037(2) 0.045(3) 0.036(3) 0.002(2) 0.014(2) 0.004(2)
C13 0.035(2) 0.041(3) 0.030(2) 0.001(2) 0.0027(19) 0.003(2)
C14 0.033(2) 0.036(2) 0.046(3) 0.009(2) 0.006(2) 0.0027(19)
C15 0.030(2) 0.041(3) 0.043(3) 0.002(2) 0.002(2) 0.001(2)
C16 0.029(2) 0.037(2) 0.028(2) 0.0027(19) 0.0052(18) 0.0029(18)
C17 0.037(2) 0.028(2) 0.035(3) 0.0014(19) 0.004(2) -0.0012(18)
C18 0.037(2) 0.030(2) 0.037(3) -0.005(2) 0.005(2) -0.0015(19)
C19 0.042(3) 0.027(2) 0.048(3) 0.002(2) 0.010(2) 0.0050(19)
C20 0.044(3) 0.030(2) 0.037(3) -0.005(2) 0.008(2) 0.001(2)

loop_
_atom_type_symbol
_atom_type_description
_atom_type_scat_dispersion_real
_atom_type_scat_dispersion_imag
_atom_type_scat_source
C C 0.0033 0.0016 'International Tables Vol C Tables 4.2.6.8 and 6.1.1.4'
H H 0.0000 0.0000 'International Tables Vol C Tables 4.2.6.8 and 6.1.1.4'
N N 0.0061 0.0033 'International Tables Vol C Tables 4.2.6.8 and 6.1.1.4'
O O 0.0106 0.0060 'International Tables Vol C Tables 4.2.6.8 and 6.1.1.4'
S S 0.1246 0.1234 'International Tables Vol C Tables 4.2.6.8 and 6.1.1.4'
Cu Cu 0.3201 1.2651 'International Tables Vol C Tables 4.2.6.8 and 6.1.1.4'

loop_
_geom_angle_atom_site_label_1
_geom_angle_atom_site_label_2
_geom_angle_atom_site_label_3
_geom_angle
_geom_angle_site_symmetry_1
_geom_angle_site_symmetry_3
_geom_angle_publ_flag
N1 Cu1 N3 89.64(16) . . ?
N1 Cu1 N5 177.20(17) . . ?
N3 Cu1 N5 90.41(16) . . ?
N1 Cu1 N6 89.03(15) . 8_566 ?
N3 Cu1 N6 136.60(17) . 8_566 ?
N5 Cu1 N6 89.01(15) . 8_566 ?
N1 Cu1 O1 92.28(15) . . ?
N3 Cu1 O1 126.79(17) . . ?
N5 Cu1 O1 89.92(15) . . ?
N6 Cu1 O1 96.60(16) 8_566 . ?
O2 S1 O3 114.0(3) . . ?
O2 S1 O1 113.0(2) . . ?
O3 S1 O1 111.6(3) . . ?
O2 S1 C2 106.4(3) . . ?
O3 S1 C2 105.6(3) . . ?
O1 S1 C2 105.4(2) . . ?
C13 S2 S3 105.60(17) . . ?
C16 S3 S2 105.16(16) . . ?
S1 O1 Cu1 118.5(2) . . ?
C8 O4 C10 118.0(4) . . ?
N2 N1 C1 111.7(4) . . ?
N2 N1 Cu1 127.1(3) . . ?
C1 N1 Cu1 119.4(3) . . ?
N1 N2 C7 122.1(4) . . ?
C8 N3 Cu1 125.0(3) . . ?
C8 N3 H3N 120.4 . . ?
Cu1 N3 H3N 113.3 . . ?
C11 N5 C15 117.2(4) . . ?
C11 N5 Cu1 118.9(3) . . ?
C15 N5 Cu1 123.8(3) . . ?
C19 N6 C18 117.2(4) . . ?
C19 N6 Cu1 119.0(3) . 8_465 ?
C18 N6 Cu1 123.1(3) . 8_465 ?
C6 C1 C2 119.4(5) . . ?
C6 C1 N1 121.6(5) . . ?
C2 C1 N1 119.0(4) . . ?
C3 C2 C1 120.1(5) . . ?
C3 C2 S1 119.3(5) . . ?
C1 C2 S1 120.5(4) . . ?
C4 C3 C2 119.3(6) . . ?
C4 C3 H3 120.4 . . ?
C2 C3 H3 120.4 . . ?
C3 C4 C5 120.8(6) . . ?
C3 C4 H4 119.6 . . ?
C5 C4 H4 119.6 . . ?
C6 C5 C4 119.9(7) . . ?
C6 C5 H5 120.1 . . ?
C4 C5 H5 120.1 . . ?
C5 C6 C1 120.4(6) . . ?
C5 C6 H6 119.8 . . ?
C1 C6 H6 119.8 . . ?
N2 C7 C9 112.7(5) . . ?
N2 C7 C8 127.6(4) . . ?
C9 C7 C8 119.6(5) . . ?
N3 C8 O4 125.7(5) . . ?
N3 C8 C7 123.1(4) . . ?
O4 C8 C7 111.2(4) . . ?
N4 C9 C7 177.8(7) . . ?
O4 C10 H10A 109.5 . . ?
O4 C10 H10B 109.5 . . ?
H10A C10 H10B 109.5 . . ?
O4 C10 H10C 109.5 . . ?
H10A C10 H10C 109.5 . . ?
H10B C10 H10C 109.5 . . ?
N5 C11 C12 123.6(5) . . ?
N5 C11 H11 118.2 . . ?
C12 C11 H11 118.2 . . ?
C11 C12 C13 118.7(5) . . ?
C11 C12 H12 120.6 . . ?
C13 C12 H12 120.6 . . ?
C14 C13 C12 118.2(4) . . ?
C14 C13 S2 126.2(4) . . ?
C12 C13 S2 115.5(4) . . ?
C15 C14 C13 119.3(5) . . ?
C15 C14 H14 120.3 . . ?
C13 C14 H14 120.3 . . ?
N5 C15 C14 122.9(5) . . ?
N5 C15 H15 118.5 . . ?
C14 C15 H15 118.5 . . ?
C17 C16 C20 119.5(4) . . ?
C17 C16 S3 125.2(4) . . ?
C20 C16 S3 115.3(4) . . ?
C16 C17 C18 118.2(4) . . ?
C16 C17 H17 120.9 . . ?
C18 C17 H17 120.9 . . ?
N6 C18 C17 123.5(4) . . ?
N6 C18 H18 118.3 . . ?
C17 C18 H18 118.3 . . ?
N6 C19 C20 123.5(4) . . ?
N6 C19 H19 118.2 . . ?
C20 C19 H19 118.2 . . ?
C16 C20 C19 118.0(4) . . ?
C16 C20 H20 121.0 . . ?
C19 C20 H20 121.0 . . ?

loop_
_geom_bond_atom_site_label_1
_geom_bond_atom_site_label_2
_geom_bond_distance
_geom_bond_site_symmetry_2
_geom_bond_publ_flag
Cu1 N1 1.971(4) . ?
Cu1 N3 1.973(4) . ?
Cu1 N5 2.022(4) . ?
Cu1 N6 2.123(4) 8_566 ?
Cu1 O1 2.143(4) . ?
S1 O2 1.436(4) . ?
S1 O3 1.446(4) . ?
S1 O1 1.455(4) . ?
S1 C2 1.775(6) . ?
S2 C13 1.769(5) . ?
S2 S3 2.0292(19) . ?
S3 C16 1.775(5) . ?
O4 C8 1.342(6) . ?
O4 C10 1.446(7) . ?
N1 N2 1.300(5) . ?
N1 C1 1.430(6) . ?
N2 C7 1.328(6) . ?
N3 C8 1.281(6) . ?
N3 H3N 0.9374 . ?
N4 C9 1.139(7) . ?
N5 C11 1.334(7) . ?
N5 C15 1.343(6) . ?
N6 C19 1.333(6) . ?
N6 C18 1.338(6) . ?
C1 C6 1.392(7) . ?
C1 C2 1.397(7) . ?
C2 C3 1.386(8) . ?
C3 C4 1.382(10) . ?
C3 H3 0.9300 . ?
C4 C5 1.386(11) . ?
C4 H4 0.9300 . ?
C5 C6 1.368(8) . ?
C5 H5 0.9300 . ?
C6 H6 0.9300 . ?
C7 C9 1.425(7) . ?
C7 C8 1.451(7) . ?
C10 H10A 0.9600 . ?
C10 H10B 0.9600 . ?
C10 H10C 0.9600 . ?
C11 C12 1.373(7) . ?
C11 H11 0.9300 . ?
C12 C13 1.388(7) . ?
C12 H12 0.9300 . ?
C13 C14 1.380(7) . ?
C14 C15 1.374(7) . ?
C14 H14 0.9300 . ?
C15 H15 0.9300 . ?
C16 C17 1.378(7) . ?
C16 C20 1.381(6) . ?
C17 C18 1.379(7) . ?
C17 H17 0.9300 . ?
C18 H18 0.9300 . ?
C19 C20 1.383(7) . ?
C19 H19 0.9300 . ?
C20 H20 0.9300 . ?

loop_
_geom_torsion_atom_site_label_1
_geom_torsion_atom_site_label_2
_geom_torsion_atom_site_label_3
_geom_torsion_atom_site_label_4
_geom_torsion
_geom_torsion_site_symmetry_1
_geom_torsion_site_symmetry_2
_geom_torsion_site_symmetry_3
_geom_torsion_site_symmetry_4
_geom_torsion_publ_flag
O2 S1 O1 Cu1 -167.4(3) . . . . ?
O3 S1 O1 Cu1 62.6(3) . . . . ?
C2 S1 O1 Cu1 -51.6(3) . . . . ?
C1 N1 N2 C7 -179.0(5) . . . . ?
Cu1 N1 N2 C7 16.6(7) . . . . ?
N2 N1 C1 C6 -37.0(7) . . . . ?
Cu1 N1 C1 C6 128.7(5) . . . . ?
N2 N1 C1 C2 144.7(5) . . . . ?
Cu1 N1 C1 C2 -49.5(6) . . . . ?
C6 C1 C2 C3 -3.4(9) . . . . ?
N1 C1 C2 C3 174.9(5) . . . . ?
C6 C1 C2 S1 174.4(5) . . . . ?
N1 C1 C2 S1 -7.3(7) . . . . ?
O2 S1 C2 C3 -1.4(6) . . . . ?
O3 S1 C2 C3 120.2(5) . . . . ?
O1 S1 C2 C3 -121.5(5) . . . . ?
O2 S1 C2 C1 -179.1(4) . . . . ?
O3 S1 C2 C1 -57.6(5) . . . . ?
O1 S1 C2 C1 60.7(5) . . . . ?
C1 C2 C3 C4 2.8(11) . . . . ?
S1 C2 C3 C4 -174.9(7) . . . . ?
C2 C3 C4 C5 0.5(14) . . . . ?
C3 C4 C5 C6 -3.4(15) . . . . ?
C4 C5 C6 C1 2.8(13) . . . . ?
C2 C1 C6 C5 0.5(10) . . . . ?
N1 C1 C6 C5 -177.7(7) . . . . ?
N1 N2 C7 C9 178.1(5) . . . . ?
N1 N2 C7 C8 1.6(9) . . . . ?
Cu1 N3 C8 O4 169.1(4) . . . . ?
Cu1 N3 C8 C7 -14.8(7) . . . . ?
C10 O4 C8 N3 -10.9(8) . . . . ?
C10 O4 C8 C7 172.7(5) . . . . ?
N2 C7 C8 N3 -2.4(9) . . . . ?
C9 C7 C8 N3 -178.6(5) . . . . ?
N2 C7 C8 O4 174.2(5) . . . . ?
C9 C7 C8 O4 -2.0(7) . . . . ?
C15 N5 C11 C12 0.2(7) . . . . ?
Cu1 N5 C11 C12 177.2(4) . . . . ?
N5 C11 C12 C13 -1.5(8) . . . . ?
C11 C12 C13 C14 2.0(7) . . . . ?
C11 C12 C13 S2 178.4(4) . . . . ?
S3 S2 C13 C14 -21.2(5) . . . . ?
S3 S2 C13 C12 162.7(3) . . . . ?
C12 C13 C14 C15 -1.3(7) . . . . ?
S2 C13 C14 C15 -177.3(4) . . . . ?
C11 N5 C15 C14 0.5(7) . . . . ?
Cu1 N5 C15 C14 -176.3(4) . . . . ?
C13 C14 C15 N5 0.0(8) . . . . ?
S2 S3 C16 C17 -23.1(4) . . . . ?
S2 S3 C16 C20 157.7(3) . . . . ?
C20 C16 C17 C18 -2.3(7) . . . . ?
S3 C16 C17 C18 178.5(4) . . . . ?
C19 N6 C18 C17 1.9(7) . . . . ?
Cu1 N6 C18 C17 -168.9(3) 8_465 . . . ?
C16 C17 C18 N6 0.8(7) . . . . ?
C18 N6 C19 C20 -3.3(7) . . . . ?
Cu1 N6 C19 C20 168.0(4) 8_465 . . . ?
C17 C16 C20 C19 1.1(7) . . . . ?
S3 C16 C20 C19 -179.6(4) . . . . ?
N6 C19 C20 C16 1.8(7) . . . . ?
